data_7224797
loop_
_publ_author_name
'Parshamoni, Srinivasulu'
'Konar, Sanjit'

_publ_section_title
;
 Selective CO2adsorption in four zinc(ii)-based metal organic frameworks
 constructed using a rigid N,N&#x2032;-donor linker and various
 dicarboxylate ligands
;
_journal_issue 23
_journal_name_full CrystEngComm
_journal_page_first 4395
_journal_paper_doi 10.1039/C5CE02542G
_journal_volume 18
_journal_year 2016
_chemical_formula_moiety 'C24 H16 N4 O4 Zn'
_chemical_formula_sum 'C24 H16 N4 O4 Zn'
_chemical_formula_weight 489.80
_space_group_crystal_system triclinic
_space_group_IT_number 2
_space_group_name_Hall '-P 1'
_space_group_name_H-M_alt 'P -1'
_symmetry_space_group_name_Hall '-P 1'
_symmetry_space_group_name_H-M 'P -1'
_atom_sites_solution_hydrogens geom
_audit_creation_date 2016-02-01
_audit_creation_method
;
Olex2 1.2
(compiled 2015.09.30 svn.r3233 for OlexSys, GUI svn.r5103)
;
_audit_update_record
;
2016-02-08 deposited with the CCDC.
2016-04-04 downloaded from the CCDC.
;
_cell_angle_alpha 69.790(4)
_cell_angle_beta 77.976(4)
_cell_angle_gamma 71.660(4)
_cell_formula_units_Z 2
_cell_length_a 8.7117(12)
_cell_length_b 11.0488(16)
_cell_length_c 13.2930(19)
_cell_measurement_reflns_used 6264
_cell_measurement_temperature 296(2)
_cell_measurement_theta_max 25.04
_cell_measurement_theta_min 2.72
_cell_volume 1132.6(3)
_computing_molecular_graphics 'Olex2 (Dolomanov et al., 2009)'
_computing_publication_material 'Olex2 (Dolomanov et al., 2009)'
_computing_structure_refinement 'XL (Sheldrick, 2008)'
_diffrn_ambient_temperature 296(2)
_diffrn_measured_fraction_theta_full 1.000
_diffrn_measured_fraction_theta_max 1.000
_diffrn_measurement_device_type 'Bruker APEX-II CCD'
_diffrn_measurement_method '\f and \w scans'
_diffrn_radiation_type MoK\a
_diffrn_radiation_wavelength 0.71073
_diffrn_reflns_av_R_equivalents 0.0092
_diffrn_reflns_av_unetI/netI 0.0046
_diffrn_reflns_Laue_measured_fraction_full 1.000
_diffrn_reflns_Laue_measured_fraction_max 1.000
_diffrn_reflns_limit_h_max 11
_diffrn_reflns_limit_h_min -11
_diffrn_reflns_limit_k_max 14
_diffrn_reflns_limit_k_min -13
_diffrn_reflns_limit_l_max 17
_diffrn_reflns_limit_l_min 0
_diffrn_reflns_number 5403
_diffrn_reflns_point_group_measured_fraction_full 1.000
_diffrn_reflns_point_group_measured_fraction_max 1.000
_diffrn_reflns_theta_full 25.242
_diffrn_reflns_theta_max 27.448
_diffrn_reflns_theta_min 1.643
_exptl_absorpt_coefficient_mu 1.122
_exptl_absorpt_correction_T_max 0.773
_exptl_absorpt_correction_T_min 0.622
_exptl_absorpt_correction_type multi-scan
_exptl_absorpt_process_details MULTI-SCAN
_exptl_crystal_colour yellow
_exptl_crystal_density_diffrn 1.436
_exptl_crystal_description block
_exptl_crystal_F_000 500
_exptl_crystal_size_max 0.45
_exptl_crystal_size_mid 0.36
_exptl_crystal_size_min 0.23
_refine_diff_density_max 0.699
_refine_diff_density_min -0.728
_refine_diff_density_rms 0.095
_refine_ls_extinction_method none
_refine_ls_goodness_of_fit_ref 0.991
_refine_ls_hydrogen_treatment constr
_refine_ls_matrix_type full
_refine_ls_number_parameters 298
_refine_ls_number_reflns 5179
_refine_ls_number_restraints 0
_refine_ls_restrained_S_all 0.991
_refine_ls_R_factor_all 0.0595
_refine_ls_R_factor_gt 0.0594
_refine_ls_shift/su_max 0.000
_refine_ls_shift/su_mean 0.000
_refine_ls_structure_factor_coef Fsqd
_refine_ls_weighting_details 'w=1/[\s^2^(Fo^2^)+(0.0338P)^2^+5.3543P] where P=(Fo^2^+2Fc^2^)/3'
_refine_ls_weighting_scheme calc
_refine_ls_wR_factor_gt 0.1421
_refine_ls_wR_factor_ref 0.1421
_reflns_Friedel_coverage 0.000
_reflns_number_gt 5179
_reflns_number_total 5179
_reflns_threshold_expression 'I > 2\s(I)'
_cod_data_source_file c5ce02542g2.cif
_cod_data_source_block COMPOUND_3
_cod_depositor_comments
;
The following automatic conversions were performed:

'_exptl_absorpt_correction_type' value 'MULTI-SCAN' changed to
'multi-scan' according to
/usr/data/users/saulius/crontab/automatic-downloads/rss-feeds/RSC/lib/dictionaries/cif_core.dic
dictionary named 'cif_core.dic' version 2.4.2 from 2011-04-26.

Automatic conversion script
Id: cif_fix_values 4268 2015-11-12 08:31:59Z antanas 

 Adding full bibliography for 7224796--7224799.cif.
;
_cod_database_code 7224797
_shelxl_version_number 2014/6
_shelx_space_group_comment
;
The symmetry employed for this shelxl refinement is uniquely defined
by the following loop, which should always be used as a source of
symmetry information in preference to the above space-group names.
They are only intended as comments.
;
_olex2_refinement_description
;
1. Fixed Uiso
 At 1.2 times of:
  All C(H) groups
2.a Aromatic/amide H refined with riding coordinates:
 C2(H2), C3(H3), C6(H6), C13(H13), C14(H14), C16(H16), C17(H17), C18(H18),
 C24(H24), C25(H25), C27(H27), C28(H28), C32(H32), C33(H33), C37(H37), C38(H38)
;
_olex2_submission_special_instructions 'No special instructions were received'

loop_
_space_group_symop_operation_xyz
'x, y, z'
'-x, -y, -z'

loop_
_atom_site_label
_atom_site_type_symbol
_atom_site_fract_x
_atom_site_fract_y
_atom_site_fract_z
_atom_site_U_iso_or_equiv
_atom_site_adp_type
_atom_site_occupancy
_atom_site_site_symmetry_order
_atom_site_calc_flag
_atom_site_refinement_flags_posn
Zn1 Zn 0.73023(5) 0.47048(4) 0.22681(4) 0.03077(13) Uani 1 1 d .
O1 O 0.7900(8) 0.6443(5) 0.0003(4) 0.1038(19) Uani 1 1 d .
O2 O 0.8155(4) 0.6241(3) 0.1632(3) 0.0561(9) Uani 1 1 d .
O5 O 0.5609(4) 0.4389(4) 0.3518(3) 0.0577(9) Uani 1 1 d .
O6 O 0.4246(5) 0.6254(5) 0.2520(3) 0.0867(15) Uani 1 1 d .
N1 N 0.6856(4) 0.3595(3) 0.1449(3) 0.0326(6) Uani 1 1 d .
N3 N 0.9205(4) 0.3365(3) 0.3148(3) 0.0360(7) Uani 1 1 d .
N4 N 0.5163(5) 0.0285(4) 0.0352(3) 0.0453(8) Uani 1 1 d .
N5 N 1.4504(5) 0.0488(5) 0.4611(4) 0.0648(12) Uani 1 1 d .
C1 C 0.8915(5) 0.8032(4) 0.0264(4) 0.0388(9) Uani 1 1 d .
C2 C 0.9097(6) 0.8688(5) -0.0865(4) 0.0504(11) Uani 1 1 d .
H2 H 0.8851 0.8350 -0.1344 0.060 Uiso 1 1 calc R
C3 C 0.9640(6) 0.9825(5) -0.1244(4) 0.0489(11) Uani 1 1 d .
H3 H 0.9724 1.0266 -0.1981 0.059 Uiso 1 1 calc R
C4 C 1.0059(5) 1.0322(4) -0.0554(3) 0.0351(8) Uani 1 1 d .
C6 C 0.9300(5) 0.8518(4) 0.0936(4) 0.0406(9) Uani 1 1 d .
H6 H 0.9154 0.8099 0.1674 0.049 Uiso 1 1 calc R
C11 C 0.8291(5) 0.6810(4) 0.0645(4) 0.0417(9) Uani 1 1 d .
C13 C 0.6359(6) 0.2484(4) 0.2015(4) 0.0445(10) Uani 1 1 d .
H13 H 0.6283 0.2230 0.2764 0.053 Uiso 1 1 calc R
C14 C 0.5964(5) 0.1719(4) 0.1555(4) 0.0438(10) Uani 1 1 d .
H14 H 0.5632 0.0961 0.1985 0.053 Uiso 1 1 calc R
C15 C 0.6057(4) 0.2069(4) 0.0448(3) 0.0358(8) Uani 1 1 d .
C16 C 0.6620(6) 0.3179(4) -0.0143(4) 0.0472(10) Uani 1 1 d .
H16 H 0.6746 0.3434 -0.0893 0.057 Uiso 1 1 calc R
C17 C 0.6991(6) 0.3899(4) 0.0385(4) 0.0437(10) Uani 1 1 d .
H17 H 0.7359 0.4646 -0.0028 0.052 Uiso 1 1 calc R
C18 C 0.5632(5) 0.1312(4) -0.0122(4) 0.0438(10) Uani 1 1 d .
H18 H 0.5717 0.1615 -0.0872 0.053 Uiso 1 1 calc R
C24 C 0.8860(6) 0.2617(5) 0.4168(4) 0.0501(11) Uani 1 1 d .
H24 H 0.7780 0.2697 0.4465 0.060 Uiso 1 1 calc R
C25 C 1.0108(6) 0.1718(5) 0.4788(4) 0.0530(11) Uani 1 1 d .
H25 H 0.9853 0.1190 0.5482 0.064 Uiso 1 1 calc R
C26 C 1.1749(6) 0.1619(5) 0.4353(4) 0.0502(11) Uani 1 1 d .
C27 C 1.2043(6) 0.2413(6) 0.3307(5) 0.0611(14) Uani 1 1 d .
H27 H 1.3106 0.2368 0.2984 0.073 Uiso 1 1 calc R
C28 C 1.0742(5) 0.3281(5) 0.2739(4) 0.0490(11) Uani 1 1 d .
H28 H 1.0965 0.3822 0.2044 0.059 Uiso 1 1 calc R
C29 C 0.4320(5) 0.5267(5) 0.3298(4) 0.0433(9) Uani 1 1 d .
C31 C 0.2828(5) 0.5059(4) 0.4058(4) 0.0400(9) Uani 1 1 d .
C32 C 0.1299(5) 0.5739(5) 0.3773(4) 0.0521(11) Uani 1 1 d .
H32 H 0.1173 0.6385 0.3104 0.062 Uiso 1 1 calc R
C33 C 0.2995(6) 0.4107(6) 0.5093(4) 0.0562(12) Uani 1 1 d .
H33 H 0.4034 0.3631 0.5285 0.067 Uiso 1 1 calc R
C37 C 1.3020(7) 0.0693(6) 0.4986(6) 0.0704(16) Uani 1 1 d .
H37 H 1.2741 0.0228 0.5698 0.085 Uiso 1 1 calc R
C38 C 0.1680(6) 0.3864(6) 0.5819(4) 0.0579(13) Uani 1 1 d .
H38 H 0.1813 0.3269 0.6508 0.069 Uiso 1 1 calc R
C39 C -0.0142(5) 0.5467(4) 0.4504(4) 0.0430(9) Uani 1 1 d .

loop_
_atom_site_aniso_label
_atom_site_aniso_U_11
_atom_site_aniso_U_22
_atom_site_aniso_U_33
_atom_site_aniso_U_23
_atom_site_aniso_U_13
_atom_site_aniso_U_12
Zn1 0.0303(2) 0.0280(2) 0.0389(2) -0.01047(17) -0.00356(16) -0.01412(16)
O1 0.183(5) 0.093(3) 0.081(3) -0.025(3) -0.007(3) -0.107(4)
O2 0.072(2) 0.0457(18) 0.060(2) -0.0010(15) -0.0113(17) -0.0431(17)
O5 0.0322(16) 0.074(2) 0.071(2) -0.0367(19) 0.0059(15) -0.0114(15)
O6 0.056(2) 0.119(4) 0.058(2) 0.010(2) 0.0072(18) -0.036(2)
N1 0.0311(15) 0.0342(16) 0.0379(16) -0.0146(13) 0.0002(12) -0.0142(13)
N3 0.0302(15) 0.0365(17) 0.0451(18) -0.0144(14) -0.0064(13) -0.0101(13)
N4 0.054(2) 0.0417(19) 0.054(2) -0.0237(17) -0.0150(17) -0.0155(16)
N5 0.046(2) 0.062(3) 0.074(3) -0.011(2) -0.027(2) 0.004(2)
C1 0.038(2) 0.0246(17) 0.057(2) -0.0118(17) -0.0020(18) -0.0153(15)
C2 0.061(3) 0.047(2) 0.051(3) -0.012(2) -0.001(2) -0.031(2)
C3 0.074(3) 0.049(2) 0.037(2) -0.0094(18) -0.004(2) -0.039(2)
C4 0.0340(19) 0.0322(18) 0.040(2) -0.0105(16) -0.0003(15) -0.0126(15)
C6 0.043(2) 0.034(2) 0.047(2) -0.0080(17) -0.0022(18) -0.0181(17)
C11 0.041(2) 0.037(2) 0.050(2) -0.0124(18) 0.0032(18) -0.0202(17)
C13 0.051(2) 0.042(2) 0.045(2) -0.0128(18) 0.0017(19) -0.0237(19)
C14 0.044(2) 0.041(2) 0.056(3) -0.0211(19) 0.0001(19) -0.0216(18)
C15 0.0280(17) 0.0346(19) 0.052(2) -0.0236(17) -0.0018(16) -0.0083(15)
C16 0.061(3) 0.041(2) 0.051(2) -0.0179(19) -0.003(2) -0.026(2)
C17 0.055(3) 0.034(2) 0.052(2) -0.0137(18) -0.005(2) -0.0240(19)
C18 0.045(2) 0.037(2) 0.063(3) -0.024(2) -0.012(2) -0.0150(18)
C24 0.040(2) 0.055(3) 0.052(3) -0.012(2) -0.0007(19) -0.014(2)
C25 0.041(2) 0.056(3) 0.051(3) -0.005(2) -0.008(2) -0.008(2)
C26 0.053(3) 0.043(2) 0.051(3) -0.009(2) -0.025(2) -0.001(2)
C27 0.030(2) 0.068(3) 0.077(4) -0.022(3) 0.005(2) -0.009(2)
C28 0.034(2) 0.060(3) 0.048(2) -0.012(2) -0.0056(18) -0.0088(19)
C29 0.033(2) 0.060(3) 0.046(2) -0.024(2) -0.0032(17) -0.0179(19)
C31 0.0314(19) 0.045(2) 0.049(2) -0.0243(19) 0.0052(16) -0.0131(17)
C32 0.034(2) 0.068(3) 0.059(3) -0.031(2) 0.0008(19) -0.010(2)
C33 0.050(3) 0.066(3) 0.055(3) -0.024(2) 0.004(2) -0.018(2)
C37 0.045(3) 0.068(4) 0.094(4) -0.028(3) -0.018(3) 0.002(2)
C38 0.040(2) 0.072(3) 0.053(3) -0.010(2) -0.004(2) -0.014(2)
C39 0.039(2) 0.046(2) 0.050(2) -0.0215(19) -0.0113(18) -0.0082(18)

loop_
_atom_type_symbol
_atom_type_description
_atom_type_scat_dispersion_real
_atom_type_scat_dispersion_imag
_atom_type_scat_source
C C 0.0033 0.0016 'International Tables Vol C Tables 4.2.6.8 and 6.1.1.4'
N N 0.0061 0.0033 'International Tables Vol C Tables 4.2.6.8 and 6.1.1.4'
O O 0.0106 0.0060 'International Tables Vol C Tables 4.2.6.8 and 6.1.1.4'
Zn Zn 0.2839 1.4301 'International Tables Vol C Tables 4.2.6.8 and 6.1.1.4'
H H 0.0000 0.0000 'International Tables Vol C Tables 4.2.6.8 and 6.1.1.4'

loop_
_geom_angle_atom_site_label_1
_geom_angle_atom_site_label_2
_geom_angle_atom_site_label_3
_geom_angle
_geom_angle_site_symmetry_1
_geom_angle_site_symmetry_3
O2 Zn1 O5 128.29(16) . .
O2 Zn1 N1 125.99(14) . .
O2 Zn1 N3 100.39(14) . .
O5 Zn1 N1 98.00(13) . .
O5 Zn1 N3 93.53(14) . .
N1 Zn1 N3 103.04(13) . .
C11 O2 Zn1 123.0(3) . .
C29 O5 Zn1 108.8(3) . .
C13 N1 Zn1 119.1(3) . .
C17 N1 Zn1 124.8(3) . .
C17 N1 C13 116.1(3) . .
C24 N3 Zn1 119.4(3) . .
C28 N3 Zn1 121.1(3) . .
C28 N3 C24 119.4(4) . .
C18 N4 N4 113.4(5) . 2_655
C37 N5 N5 111.0(6) . 2_856
C2 C1 C11 118.0(4) . .
C6 C1 C2 119.2(4) . .
C6 C1 C11 122.7(4) . .
C1 C2 H2 120.1 . .
C3 C2 C1 119.8(4) . .
C3 C2 H2 120.1 . .
C2 C3 H3 119.4 . .
C4 C3 C2 121.2(4) . .
C4 C3 H3 119.4 . .
C3 C4 C4 120.4(4) . 2_775
C3 C4 C6 122.3(4) . 2_775
C4 C4 C6 117.3(5) 2_775 2_775
C1 C6 C4 122.1(4) . 2_775
C1 C6 H6 119.0 . .
C4 C6 H6 119.0 2_775 .
O1 C11 O2 122.8(4) . .
O1 C11 C1 119.9(4) . .
O2 C11 C1 117.2(4) . .
N1 C13 H13 118.1 . .
N1 C13 C14 123.8(4) . .
C14 C13 H13 118.1 . .
C13 C14 H14 120.1 . .
C13 C14 C15 119.7(4) . .
C15 C14 H14 120.1 . .
C14 C15 C16 117.1(4) . .
C14 C15 C18 123.6(4) . .
C16 C15 C18 119.3(4) . .
C15 C16 H16 120.3 . .
C17 C16 C15 119.5(4) . .
C17 C16 H16 120.3 . .
N1 C17 C16 123.8(4) . .
N1 C17 H17 118.1 . .
C16 C17 H17 118.1 . .
N4 C18 C15 122.9(4) . .
N4 C18 H18 118.5 . .
C15 C18 H18 118.5 . .
N3 C24 H24 119.5 . .
N3 C24 C25 121.0(4) . .
C25 C24 H24 119.5 . .
C24 C25 H25 120.1 . .
C24 C25 C26 119.7(4) . .
C26 C25 H25 120.1 . .
C25 C26 C37 119.6(5) . .
C27 C26 C25 117.2(4) . .
C27 C26 C37 123.2(5) . .
C26 C27 H27 120.0 . .
C26 C27 C28 119.9(4) . .
C28 C27 H27 120.0 . .
N3 C28 C27 122.7(4) . .
N3 C28 H28 118.7 . .
C27 C28 H28 118.7 . .
O5 C29 C31 116.5(4) . .
O6 C29 O5 122.9(4) . .
O6 C29 C31 120.6(4) . .
C32 C31 C29 121.9(4) . .
C32 C31 C33 118.6(4) . .
C33 C31 C29 119.5(4) . .
C31 C32 H32 119.5 . .
C31 C32 C39 121.0(5) . .
C39 C32 H32 119.5 . .
C31 C33 H33 118.9 . .
C38 C33 C31 122.2(5) . .
C38 C33 H33 118.9 . .
N5 C37 C26 122.4(6) . .
N5 C37 H37 118.8 . .
C26 C37 H37 118.8 . .
C33 C38 H38 121.0 . .
C33 C38 C39 117.9(5) . 2_566
C39 C38 H38 121.0 2_566 .
C38 C39 C32 119.9(4) 2_566 .
C39 C39 C32 116.1(5) 2_566 .
C39 C39 C38 124.0(6) 2_566 2_566

loop_
_geom_bond_atom_site_label_1
_geom_bond_atom_site_label_2
_geom_bond_distance
_geom_bond_site_symmetry_2
Zn1 O2 1.921(3) .
Zn1 O5 1.991(3) .
Zn1 N1 2.058(3) .
Zn1 N3 2.091(3) .
O1 C11 1.206(6) .
O2 C11 1.242(5) .
O5 C29 1.242(5) .
O6 C29 1.211(6) .
N1 C13 1.349(5) .
N1 C17 1.325(5) .
N3 C24 1.351(6) .
N3 C28 1.324(5) .
N4 N4 1.410(6) 2_655
N4 C18 1.241(6) .
N5 N5 1.412(8) 2_856
N5 C37 1.263(7) .
C1 C2 1.423(6) .
C1 C6 1.329(6) .
C1 C11 1.500(5) .
C2 H2 0.9300 .
C2 C3 1.375(6) .
C3 H3 0.9300 .
C3 C4 1.375(6) .
C4 C4 1.394(8) 2_775
C4 C6 1.447(5) 2_775
C6 C4 1.448(5) 2_775
C6 H6 0.9300 .
C13 H13 0.9300 .
C13 C14 1.354(6) .
C14 H14 0.9300 .
C14 C15 1.379(6) .
C15 C16 1.384(6) .
C15 C18 1.470(5) .
C16 H16 0.9300 .
C16 C17 1.368(6) .
C17 H17 0.9300 .
C18 H18 0.9300 .
C24 H24 0.9300 .
C24 C25 1.406(6) .
C25 H25 0.9300 .
C25 C26 1.411(7) .
C26 C27 1.386(7) .
C26 C37 1.435(7) .
C27 H27 0.9300 .
C27 C28 1.395(7) .
C28 H28 0.9300 .
C29 C31 1.497(6) .
C31 C32 1.366(6) .
C31 C33 1.418(7) .
C32 H32 0.9300 .
C32 C39 1.462(6) .
C33 H33 0.9300 .
C33 C38 1.367(7) .
C37 H37 0.9300 .
C38 H38 0.9300 .
C38 C39 1.387(6) 2_566
C39 C38 1.387(6) 2_566
C39 C39 1.378(9) 2_566

loop_
_geom_torsion_atom_site_label_1
_geom_torsion_atom_site_label_2
_geom_torsion_atom_site_label_3
_geom_torsion_atom_site_label_4
_geom_torsion
_geom_torsion_site_symmetry_1
_geom_torsion_site_symmetry_4
Zn1 O2 C11 O1 -0.1(7) . .
Zn1 O2 C11 C1 177.6(3) . .
Zn1 O5 C29 O6 -11.3(6) . .
Zn1 O5 C29 C31 169.5(3) . .
Zn1 N1 C13 C14 177.0(4) . .
Zn1 N1 C17 C16 -177.0(4) . .
Zn1 N3 C24 C25 -179.2(4) . .
Zn1 N3 C28 C27 179.1(4) . .
O5 C29 C31 C32 -162.7(4) . .
O5 C29 C31 C33 15.6(6) . .
O6 C29 C31 C32 18.1(7) . .
O6 C29 C31 C33 -163.6(5) . .
N1 C13 C14 C15 -0.2(7) . .
N3 C24 C25 C26 1.8(8) . .
N4 N4 C18 C15 -179.5(4) 2_655 .
N5 N5 C37 C26 -178.6(6) 2_856 .
C1 C2 C3 C4 2.0(8) . .
C2 C1 C6 C4 -1.6(7) . 2_775
C2 C1 C11 O1 -2.9(7) . .
C2 C1 C11 O2 179.3(4) . .
C2 C3 C4 C4 -0.1(8) . 2_775
C2 C3 C4 C6 177.3(4) . 2_775
C6 C1 C2 C3 -1.2(7) . .
C6 C1 C11 O1 177.2(5) . .
C6 C1 C11 O2 -0.6(6) . .
C11 C1 C2 C3 178.9(4) . .
C11 C1 C6 C4 178.4(4) . 2_775
C13 N1 C17 C16 1.7(7) . .
C13 C14 C15 C16 2.4(6) . .
C13 C14 C15 C18 -179.1(4) . .
C14 C15 C16 C17 -2.6(7) . .
C14 C15 C18 N4 -0.6(7) . .
C15 C16 C17 N1 0.5(7) . .
C16 C15 C18 N4 177.9(4) . .
C17 N1 C13 C14 -1.9(6) . .
C18 C15 C16 C17 178.9(4) . .
C24 N3 C28 C27 2.0(7) . .
C24 C25 C26 C27 -1.3(8) . .
C24 C25 C26 C37 -179.6(5) . .
C25 C26 C27 C28 1.2(8) . .
C25 C26 C37 N5 174.5(6) . .
C26 C27 C28 N3 -1.6(8) . .
C27 C26 C37 N5 -3.7(9) . .
C28 N3 C24 C25 -2.1(7) . .
C29 C31 C32 C39 176.5(4) . .
C29 C31 C33 C38 -179.4(5) . .
C31 C32 C39 C38 -177.7(5) . 2_566
C31 C32 C39 C39 2.3(8) . 2_566
C31 C33 C38 C39 3.4(8) . 2_566
C32 C31 C33 C38 -1.1(7) . .
C33 C31 C32 C39 -1.8(7) . .
C37 C26 C27 C28 179.4(5) . .
